data_4027444
loop_
_publ_author_name
'Jiayue Cui'
'David I. Chai'
'Christopher Miller'
'Jason Hao'
'Christopher Thomas'
'JingQi Wang'
'Karl A. Scheidt'
'Sergey A. Kozmin'

_publ_section_title
;
 Assembly of Four Diverse Heterocyclic Libraries Enabled by Prins
 Cyclization, Au-Catalyzed Enyne Cycloisomerization, and Automated Amide
 Synthesis
;
_journal_name_full 'Journal of Organic Chemistry'
_journal_page_first 7435
_journal_page_last 7470
_journal_paper_doi 10.1021/jo301061r
_journal_volume 77
_journal_year 2012
_chemical_formula_sum 'C22 H23 N O5'
_chemical_formula_weight 381.41
_chemical_name_systematic
; 
 ? 
;
_space_group_IT_number 2
_symmetry_cell_setting triclinic
_symmetry_space_group_name_Hall '-P 1'
_symmetry_space_group_name_H-M 'P -1'
_atom_sites_solution_hydrogens geom
_atom_sites_solution_primary direct
_atom_sites_solution_secondary difmap
_audit_creation_method SHELXL-97
_cell_angle_alpha 111.732(8)
_cell_angle_beta 92.678(7)
_cell_angle_gamma 111.409(8)
_cell_formula_units_Z 2
_cell_length_a 9.157(4)
_cell_length_b 11.436(5)
_cell_length_c 11.830(5)
_cell_measurement_temperature 100(2)
_cell_volume 1047.4(8)
_computing_structure_refinement 'SHELXL-97 (Sheldrick, 1997)'
_computing_structure_solution 'SHELXS-97 (Sheldrick, 1990)'
_diffrn_ambient_temperature 100(2)
_diffrn_measured_fraction_theta_full 0.960
_diffrn_measured_fraction_theta_max 0.960
_diffrn_radiation_monochromator graphite
_diffrn_radiation_source 'fine-focus sealed tube'
_diffrn_radiation_type MoK\a
_diffrn_radiation_wavelength 0.71073
_diffrn_reflns_av_R_equivalents 0.0580
_diffrn_reflns_av_sigmaI/netI 0.1314
_diffrn_reflns_limit_h_max 12
_diffrn_reflns_limit_h_min -11
_diffrn_reflns_limit_k_max 15
_diffrn_reflns_limit_k_min -15
_diffrn_reflns_limit_l_max 15
_diffrn_reflns_limit_l_min -15
_diffrn_reflns_number 12862
_diffrn_reflns_theta_full 28.42
_diffrn_reflns_theta_max 28.42
_diffrn_reflns_theta_min 1.90
_exptl_absorpt_coefficient_mu 0.086
_exptl_absorpt_correction_T_max 0.9898
_exptl_absorpt_correction_T_min 0.9764
_exptl_crystal_density_diffrn 1.209
_exptl_crystal_F_000 404
_exptl_crystal_size_max 0.28
_exptl_crystal_size_mid 0.28
_exptl_crystal_size_min 0.12
_refine_diff_density_max 0.681
_refine_diff_density_min -0.176
_refine_diff_density_rms 0.053
_refine_ls_extinction_method none
_refine_ls_goodness_of_fit_ref 0.801
_refine_ls_hydrogen_treatment mixed
_refine_ls_matrix_type full
_refine_ls_number_parameters 255
_refine_ls_number_reflns 5075
_refine_ls_number_restraints 0
_refine_ls_restrained_S_all 0.801
_refine_ls_R_factor_all 0.1081
_refine_ls_R_factor_gt 0.0607
_refine_ls_shift/su_max 0.007
_refine_ls_shift/su_mean 0.000
_refine_ls_structure_factor_coef Fsqd
_refine_ls_weighting_details 'calc w=1/[\s^2^(Fo^2^)+(0.0504P)^2^+0.0000P] where P=(Fo^2^+2Fc^2^)/3'
_refine_ls_weighting_scheme calc
_refine_ls_wR_factor_gt 0.1243
_refine_ls_wR_factor_ref 0.1349
_reflns_number_gt 2415
_reflns_number_total 5075
_reflns_threshold_expression >2sigma(I)
_cod_data_source_file jo301061r_si_003.cif
_cod_data_source_block chai02s
_cod_database_code 4027444

loop_
_symmetry_equiv_pos_as_xyz
'x, y, z'
'-x, -y, -z'

loop_
_atom_site_label
_atom_site_type_symbol
_atom_site_fract_x
_atom_site_fract_y
_atom_site_fract_z
_atom_site_U_iso_or_equiv
_atom_site_adp_type
_atom_site_occupancy
_atom_site_symmetry_multiplicity
_atom_site_calc_flag
_atom_site_refinement_flags
C1 C 0.3099(3) 0.2987(2) 0.5308(2) 0.0274(6) Uani 1 1 d .
C2 C 0.4224(3) 0.4140(2) 0.6441(2) 0.0274(6) Uani 1 1 d .
C3 C 0.5746(3) 0.4951(3) 0.6395(2) 0.0308(6) Uani 1 1 d .
H3 H 0.6064 0.4769 0.5616 0.037 Uiso 1 1 calc R
C4 C 0.6809(3) 0.6012(3) 0.7449(2) 0.0338(6) Uani 1 1 d .
H4 H 0.7855 0.6554 0.7401 0.041 Uiso 1 1 calc R
C5 C 0.6357(3) 0.6285(3) 0.8566(3) 0.0377(7) Uani 1 1 d .
H5 H 0.7089 0.7022 0.9298 0.045 Uiso 1 1 calc R
C6 C 0.4846(3) 0.5500(3) 0.8639(2) 0.0343(6) Uani 1 1 d .
H6 H 0.4533 0.5694 0.9419 0.041 Uiso 1 1 calc R
C7 C 0.3792(3) 0.4436(3) 0.7580(2) 0.0303(6) Uani 1 1 d .
H7 H 0.2748 0.3896 0.7633 0.036 Uiso 1 1 calc R
C8 C 0.3527(3) 0.2024(2) 0.4588(2) 0.0285(6) Uani 1 1 d .
H8 H 0.4573 0.2089 0.4813 0.034 Uiso 1 1 calc R
C9 C 0.2429(3) 0.0841(3) 0.3436(2) 0.0301(6) Uani 1 1 d .
H9A H 0.2598 0.1069 0.2710 0.036 Uiso 1 1 calc R
H9B H 0.2647 0.0016 0.3292 0.036 Uiso 1 1 calc R
C10 C 0.1455(3) 0.2869(2) 0.5018(2) 0.0260(6) Uani 1 1 d .
C11 C 0.0353(3) 0.1649(2) 0.4221(2) 0.0238(5) Uani 1 1 d .
C12 C -0.1435(3) 0.1136(2) 0.3860(2) 0.0253(6) Uani 1 1 d .
C13 C -0.2212(3) 0.1509(2) 0.4988(2) 0.0289(6) Uani 1 1 d .
H13A H -0.3387 0.0969 0.4704 0.035 Uiso 1 1 calc R
H13B H -0.1837 0.1210 0.5587 0.035 Uiso 1 1 calc R
C14 C -0.1888(3) 0.3020(2) 0.5673(2) 0.0303(6) Uani 1 1 d .
H14A H -0.2176 0.3344 0.5062 0.036 Uiso 1 1 calc R
H14B H -0.2606 0.3098 0.6271 0.036 Uiso 1 1 calc R
C15 C -0.0190(3) 0.3968(2) 0.6370(2) 0.0308(6) Uani 1 1 d .
H15A H 0.0106 0.3636 0.6971 0.037 Uiso 1 1 calc R
H15B H -0.0145 0.4900 0.6854 0.037 Uiso 1 1 calc R
C16 C 0.1048(3) 0.4089(2) 0.5563(2) 0.0296(6) Uani 1 1 d .
H16A H 0.0651 0.4261 0.4873 0.036 Uiso 1 1 calc R
H16B H 0.2046 0.4909 0.6069 0.036 Uiso 1 1 calc R
C17 C -0.0479(3) -0.0643(3) 0.2967(2) 0.0287(6) Uani 1 1 d .
C18 C -0.1991(3) -0.0451(2) 0.3190(2) 0.0272(6) Uani 1 1 d .
H18 H -0.2419 -0.0857 0.3785 0.033 Uiso 1 1 calc R
C19 C -0.3221(3) -0.1254(2) 0.1972(2) 0.0288(6) Uani 1 1 d .
H19A H -0.2897 -0.0766 0.1427 0.035 Uiso 1 1 calc R
H19B H -0.3201 -0.2173 0.1555 0.035 Uiso 1 1 calc R
C20 C -0.4885(3) -0.1452(3) 0.2090(2) 0.0313(6) Uani 1 1 d .
C21 C -0.1825(3) 0.1676(2) 0.2942(2) 0.0286(6) Uani 1 1 d .
C22 C -0.3866(3) 0.1861(3) 0.1846(2) 0.0416(7) Uani 1 1 d .
H22A H -0.3224 0.2843 0.2068 0.062 Uiso 1 1 calc R
H22B H -0.5000 0.1692 0.1805 0.062 Uiso 1 1 calc R
H22C H -0.3727 0.1306 0.1034 0.062 Uiso 1 1 calc R
N1 N 0.0783(2) 0.05585(19) 0.35900(18) 0.0265(5) Uani 1 1 d .
O1 O -0.04159(19) -0.17240(17) 0.23051(16) 0.0342(4) Uani 1 1 d .
O2 O -0.5402(2) -0.13301(18) 0.30125(17) 0.0371(5) Uani 1 1 d .
O3 O -0.5777(2) -0.1856(2) 0.09895(16) 0.0471(5) Uani 1 1 d .
H3A H -0.6748 -0.2108 0.1036 0.071 Uiso 1 1 calc R
O4 O -0.0888(2) 0.21813(18) 0.24075(16) 0.0387(5) Uani 1 1 d .
O5 O -0.33452(19) 0.14830(18) 0.27747(15) 0.0336(4) Uani 1 1 d .

loop_
_atom_site_aniso_label
_atom_site_aniso_U_11
_atom_site_aniso_U_22
_atom_site_aniso_U_33
_atom_site_aniso_U_23
_atom_site_aniso_U_13
_atom_site_aniso_U_12
C1 0.0265(14) 0.0286(14) 0.0277(14) 0.0137(12) 0.0061(11) 0.0102(12)
C2 0.0249(14) 0.0273(14) 0.0318(15) 0.0133(12) 0.0050(12) 0.0118(11)
C3 0.0274(14) 0.0338(15) 0.0318(15) 0.0131(13) 0.0061(12) 0.0137(12)
C4 0.0269(15) 0.0339(16) 0.0373(16) 0.0142(13) 0.0038(13) 0.0101(12)
C5 0.0331(16) 0.0357(16) 0.0371(17) 0.0107(13) -0.0003(13) 0.0120(13)
C6 0.0335(16) 0.0382(16) 0.0293(15) 0.0126(13) 0.0031(12) 0.0146(13)
C7 0.0244(14) 0.0315(15) 0.0324(15) 0.0126(12) 0.0025(12) 0.0100(12)
C8 0.0197(13) 0.0322(15) 0.0318(15) 0.0130(12) 0.0031(11) 0.0093(12)
C9 0.0246(14) 0.0337(15) 0.0334(15) 0.0124(13) 0.0080(12) 0.0147(12)
C10 0.0252(14) 0.0274(14) 0.0257(14) 0.0118(12) 0.0038(11) 0.0106(12)
C11 0.0224(13) 0.0260(14) 0.0233(13) 0.0096(11) 0.0033(11) 0.0112(11)
C12 0.0209(13) 0.0257(13) 0.0298(14) 0.0112(11) 0.0049(11) 0.0104(11)
C13 0.0263(14) 0.0290(14) 0.0297(14) 0.0107(12) 0.0051(11) 0.0113(12)
C14 0.0313(15) 0.0323(15) 0.0302(14) 0.0135(12) 0.0087(12) 0.0156(12)
C15 0.0324(15) 0.0274(14) 0.0308(15) 0.0089(12) 0.0039(12) 0.0139(12)
C16 0.0286(14) 0.0255(14) 0.0293(14) 0.0078(12) 0.0007(11) 0.0097(12)
C17 0.0306(15) 0.0256(14) 0.0281(15) 0.0108(12) 0.0058(12) 0.0100(12)
C18 0.0249(14) 0.0275(14) 0.0305(14) 0.0128(12) 0.0063(11) 0.0112(11)
C19 0.0276(14) 0.0252(14) 0.0304(14) 0.0097(11) 0.0056(11) 0.0095(11)
C20 0.0313(15) 0.0272(15) 0.0314(15) 0.0095(12) 0.0059(13) 0.0107(12)
C21 0.0281(15) 0.0248(14) 0.0275(14) 0.0069(12) 0.0034(12) 0.0097(12)
C22 0.0352(17) 0.0508(19) 0.0463(18) 0.0259(15) 0.0043(14) 0.0202(15)
N1 0.0239(11) 0.0248(12) 0.0295(12) 0.0089(10) 0.0054(9) 0.0112(10)
O1 0.0322(10) 0.0275(10) 0.0391(11) 0.0085(9) 0.0060(8) 0.0140(8)
O2 0.0275(10) 0.0386(11) 0.0362(11) 0.0123(9) 0.0078(9) 0.0075(9)
O3 0.0298(11) 0.0623(14) 0.0319(11) 0.0049(10) -0.0019(9) 0.0165(11)
O4 0.0287(11) 0.0483(12) 0.0381(11) 0.0231(10) 0.0058(9) 0.0099(9)
O5 0.0244(10) 0.0438(11) 0.0366(11) 0.0199(9) 0.0033(8) 0.0154(9)

loop_
_atom_type_symbol
_atom_type_description
_atom_type_scat_dispersion_real
_atom_type_scat_dispersion_imag
_atom_type_scat_source
C C 0.0033 0.0016 'International Tables Vol C Tables 4.2.6.8 and 6.1.1.4'
N N 0.0061 0.0033 'International Tables Vol C Tables 4.2.6.8 and 6.1.1.4'
O O 0.0106 0.0060 'International Tables Vol C Tables 4.2.6.8 and 6.1.1.4'
H H 0.0000 0.0000 'International Tables Vol C Tables 4.2.6.8 and 6.1.1.4'

loop_
_geom_angle_atom_site_label_1
_geom_angle_atom_site_label_2
_geom_angle_atom_site_label_3
_geom_angle
C8 C1 C2 120.5(2)
C8 C1 C10 119.9(2)
C2 C1 C10 119.5(2)
C7 C2 C3 118.1(2)
C7 C2 C1 120.9(2)
C3 C2 C1 121.0(2)
C4 C3 C2 121.3(2)
C5 C4 C3 119.6(2)
C4 C5 C6 120.3(3)
C7 C6 C5 119.7(3)
C6 C7 C2 121.0(2)
C1 C8 C9 122.3(2)
N1 C9 C8 108.35(19)
C11 C10 C1 117.6(2)
C11 C10 C16 120.9(2)
C1 C10 C16 121.4(2)
C10 C11 N1 120.7(2)
C10 C11 C12 130.9(2)
N1 C11 C12 108.40(19)
C11 C12 C21 109.2(2)
C11 C12 C13 112.77(19)
C21 C12 C13 111.7(2)
C11 C12 C18 102.70(18)
C21 C12 C18 109.5(2)
C13 C12 C18 110.54(19)
C14 C13 C12 116.5(2)
C15 C14 C13 115.5(2)
C14 C15 C16 115.1(2)
C10 C16 C15 116.0(2)
O1 C17 N1 125.4(2)
O1 C17 C18 125.2(2)
N1 C17 C18 109.3(2)
C17 C18 C19 108.8(2)
C17 C18 C12 104.52(19)
C19 C18 C12 119.3(2)
C20 C19 C18 115.1(2)
O2 C20 O3 123.5(2)
O2 C20 C19 126.4(2)
O3 C20 C19 110.0(2)
O4 C21 O5 123.7(2)
O4 C21 C12 124.5(2)
O5 C21 C12 111.8(2)
C17 N1 C11 113.2(2)
C17 N1 C9 125.2(2)
C11 N1 C9 120.21(19)
C21 O5 C22 116.0(2)

loop_
_geom_bond_atom_site_label_1
_geom_bond_atom_site_label_2
_geom_bond_distance
C1 C8 1.320(3)
C1 C2 1.472(3)
C1 C10 1.474(3)
C2 C7 1.377(3)
C2 C3 1.381(3)
C3 C4 1.371(3)
C4 C5 1.362(3)
C5 C6 1.374(3)
C6 C7 1.372(3)
C8 C9 1.487(3)
C9 N1 1.457(3)
C10 C11 1.328(3)
C10 C16 1.496(3)
C11 N1 1.401(3)
C11 C12 1.502(3)
C12 C21 1.519(3)
C12 C13 1.535(3)
C12 C18 1.551(3)
C13 C14 1.515(3)
C14 C15 1.503(3)
C15 C16 1.516(3)
C17 O1 1.218(3)
C17 N1 1.333(3)
C17 C18 1.499(3)
C18 C19 1.516(3)
C19 C20 1.478(3)
C20 O2 1.191(3)
C20 O3 1.325(3)
C21 O4 1.196(3)
C21 O5 1.320(3)
C22 O5 1.440(3)

loop_
_geom_torsion_atom_site_label_1
_geom_torsion_atom_site_label_2
_geom_torsion_atom_site_label_3
_geom_torsion_atom_site_label_4
_geom_torsion
C8 C1 C2 C7 -126.2(3)
C10 C1 C2 C7 50.5(3)
C8 C1 C2 C3 53.3(3)
C10 C1 C2 C3 -130.0(2)
C7 C2 C3 C4 0.6(4)
C1 C2 C3 C4 -178.9(2)
C2 C3 C4 C5 -0.5(4)
C3 C4 C5 C6 0.2(4)
C4 C5 C6 C7 0.1(4)
C5 C6 C7 C2 0.0(4)
C3 C2 C7 C6 -0.4(4)
C1 C2 C7 C6 179.2(2)
C2 C1 C8 C9 179.9(2)
C10 C1 C8 C9 3.3(4)
C1 C8 C9 N1 -27.8(3)
C8 C1 C10 C11 15.6(3)
C2 C1 C10 C11 -161.0(2)
C8 C1 C10 C16 -162.3(2)
C2 C1 C10 C16 21.1(3)
C1 C10 C11 N1 -6.2(3)
C16 C10 C11 N1 171.7(2)
C1 C10 C11 C12 170.9(2)
C16 C10 C11 C12 -11.2(4)
C10 C11 C12 C21 78.8(3)
N1 C11 C12 C21 -103.8(2)
C10 C11 C12 C13 -46.0(3)
N1 C11 C12 C13 131.4(2)
C10 C11 C12 C18 -165.0(2)
N1 C11 C12 C18 12.4(2)
C11 C12 C13 C14 70.6(3)
C21 C12 C13 C14 -52.8(3)
C18 C12 C13 C14 -175.1(2)
C12 C13 C14 C15 -68.5(3)
C13 C14 C15 C16 64.5(3)
C11 C10 C16 C15 63.1(3)
C1 C10 C16 C15 -119.1(2)
C14 C15 C16 C10 -73.5(3)
O1 C17 C18 C19 -40.3(3)
N1 C17 C18 C19 138.6(2)
O1 C17 C18 C12 -168.7(2)
N1 C17 C18 C12 10.2(3)
C11 C12 C18 C17 -13.3(2)
C21 C12 C18 C17 102.7(2)
C13 C12 C18 C17 -133.8(2)
C11 C12 C18 C19 -135.1(2)
C21 C12 C18 C19 -19.1(3)
C13 C12 C18 C19 104.4(2)
C17 C18 C19 C20 165.7(2)
C12 C18 C19 C20 -74.7(3)
C18 C19 C20 O2 -17.9(4)
C18 C19 C20 O3 165.0(2)
C11 C12 C21 O4 13.9(3)
C13 C12 C21 O4 139.4(2)
C18 C12 C21 O4 -97.8(3)
C11 C12 C21 O5 -167.97(19)
C13 C12 C21 O5 -42.5(3)
C18 C12 C21 O5 80.3(2)
O1 C17 N1 C11 176.5(2)
C18 C17 N1 C11 -2.4(3)
O1 C17 N1 C9 10.2(4)
C18 C17 N1 C9 -168.8(2)
C10 C11 N1 C17 170.9(2)
C12 C11 N1 C17 -6.8(3)
C10 C11 N1 C9 -22.0(3)
C12 C11 N1 C9 160.3(2)
C8 C9 N1 C17 -157.4(2)
C8 C9 N1 C11 37.1(3)
O4 C21 O5 C22 2.8(3)
C12 C21 O5 C22 -175.3(2)
